data_7055809
loop_
_publ_author_name
'Artem&#x2019;ev, Alexander V.'
'Doronina, Evgeniya P.'
'Rakhmanova, Marianna I.'
'Sutyrina, Anastasiya O.'
'Bagryanskaya, Irina Yu.'
'Tolstoy, Peter M.'
'Gushchin, Artem L.'
'Mazur, Anton S.'
'Gusarova, Nina K.'
'Trofimov, Boris A.'

_publ_section_title
;
 Luminescent CuI thiocyanate complexes based on tris(2-pyridyl)phosphine
 and its oxide: from mono-, di- and trinuclear species to coordination
 polymers
;
_journal_issue 12
_journal_name_full 'New J. Chem.'
_journal_page_first 10028
_journal_paper_doi 10.1039/C6NJ02087A
_journal_volume 40
_journal_year 2016
_chemical_formula_moiety 'C32 H24 Cu2 N8 O2 P2 S2, 2(C16 H12 Cu N4 O P S)'
_chemical_formula_sum 'C64 H48 Cu4 N16 O4 P4 S4'
_chemical_formula_weight 1611.46
_chemical_melting_point 473.15
_chemical_name_systematic 'copper(I) thiocyanate complex of  tris(2pyridyl)phosphine oxide'
_space_group_crystal_system monoclinic
_space_group_IT_number 13
_space_group_name_Hall '-P 2yc'
_space_group_name_H-M_alt 'P 1 2/c 1'
_symmetry_space_group_name_Hall '-P 2yc'
_symmetry_space_group_name_H-M 'P 1 2/c 1'
_atom_sites_solution_hydrogens geom
_atom_sites_solution_primary direct
_atom_sites_solution_secondary difmap
_audit_creation_method SHELXL-2013
_audit_update_record
;
2015-07-14 deposited with the CCDC.
2016-10-06 downloaded from the CCDC.
;
_cell_angle_alpha 90
_cell_angle_beta 109.3330(10)
_cell_angle_gamma 90
_cell_formula_units_Z 4
_cell_length_a 25.1513(11)
_cell_length_b 8.2531(4)
_cell_length_c 33.3853(15)
_cell_measurement_temperature 296(2)
_cell_measurement_theta_max 29.87
_cell_measurement_theta_min 2.44
_cell_volume 6539.2(5)
_computing_cell_refinement 'Bruker SAINT'
_computing_data_collection 'Bruker APEX2'
_computing_data_reduction 'Bruker SAINT'
_computing_molecular_graphics 'Bruker SHELXTL'
_computing_publication_material 'Bruker SHELXTL'
_computing_structure_refinement 'SHELXL-2013 (Sheldrick 2013)'
_computing_structure_solution 'SHELXS-97 (Sheldrick 2008)'
_diffrn_ambient_temperature 296(2)
_diffrn_measured_fraction_theta_full 0.999
_diffrn_measured_fraction_theta_max 1.000
_diffrn_measurement_device_type 'Bruker APEX-II CCD'
_diffrn_measurement_method '\f and \w scans'
_diffrn_radiation_type MoK\a
_diffrn_radiation_wavelength 0.71073
_diffrn_reflns_av_R_equivalents 0.0665
_diffrn_reflns_av_unetI/netI 0.0391
_diffrn_reflns_Laue_measured_fraction_full 0.999
_diffrn_reflns_Laue_measured_fraction_max 1.000
_diffrn_reflns_limit_h_max 32
_diffrn_reflns_limit_h_min -32
_diffrn_reflns_limit_k_max 10
_diffrn_reflns_limit_k_min -10
_diffrn_reflns_limit_l_max 42
_diffrn_reflns_limit_l_min -42
_diffrn_reflns_number 127884
_diffrn_reflns_point_group_measured_fraction_full 0.999
_diffrn_reflns_point_group_measured_fraction_max 1.000
_diffrn_reflns_theta_full 25.242
_diffrn_reflns_theta_max 27.000
_diffrn_reflns_theta_min 2.440
_exptl_absorpt_coefficient_mu 1.572
_exptl_absorpt_correction_T_max 0.7460
_exptl_absorpt_correction_T_min 0.5974
_exptl_absorpt_correction_type multi-scan
_exptl_absorpt_process_details multi-scan
_exptl_crystal_colour orange
_exptl_crystal_density_diffrn 1.637
_exptl_crystal_description prism
_exptl_crystal_F_000 3264
_exptl_crystal_recrystallization_method 'Re-crystallisation from solvent: CHCl3/hexane'
_exptl_crystal_size_max 0.649
_exptl_crystal_size_mid 0.179
_exptl_crystal_size_min 0.066
_refine_diff_density_max 0.851
_refine_diff_density_min -0.506
_refine_diff_density_rms 0.087
_refine_ls_extinction_method none
_refine_ls_goodness_of_fit_ref 1.061
_refine_ls_hydrogen_treatment constr
_refine_ls_matrix_type full
_refine_ls_number_parameters 865
_refine_ls_number_reflns 14274
_refine_ls_number_restraints 0
_refine_ls_restrained_S_all 1.061
_refine_ls_R_factor_all 0.0548
_refine_ls_R_factor_gt 0.0375
_refine_ls_shift/su_max 0.002
_refine_ls_shift/su_mean 0.000
_refine_ls_structure_factor_coef Fsqd
_refine_ls_weighting_details 'w=1/[\s^2^(Fo^2^)+(0.0282P)^2^+9.4835P] where P=(Fo^2^+2Fc^2^)/3'
_refine_ls_weighting_scheme calc
_refine_ls_wR_factor_gt 0.0751
_refine_ls_wR_factor_ref 0.0806
_reflns_Friedel_coverage 0.000
_reflns_number_gt 11661
_reflns_number_total 14274
_reflns_threshold_expression 'I > 2\s(I)'
_cod_data_source_file c6nj02087a2.cif
_cod_data_source_block complex_3
_cod_depositor_comments 'Adding full bibliography for 7055807--7055811.cif.'
_cod_database_code 7055809
_shelx_space_group_comment
;
The symmetry employed for this shelxl refinement is uniquely defined
by the following loop, which should always be used as a source of
symmetry information in preference to the above space-group names.
They are only intended as comments.
;
_shelx_estimated_absorpt_t_min 0.429
_shelx_estimated_absorpt_t_max 0.903
_shelxl_version_number 2013-4

loop_
_space_group_symop_operation_xyz
'x, y, z'
'-x, y, -z+1/2'
'-x, -y, -z'
'x, -y, z-1/2'

loop_
_atom_site_label
_atom_site_type_symbol
_atom_site_fract_x
_atom_site_fract_y
_atom_site_fract_z
_atom_site_U_iso_or_equiv
_atom_site_adp_type
_atom_site_occupancy
_atom_site_site_symmetry_order
_atom_site_calc_flag
_atom_site_refinement_flags_posn
_atom_site_refinement_flags_adp
Cu1 Cu 0.40009(2) 1.07042(4) 0.46396(2) 0.01392(8) Uani 1 1 d . .
Cu2 Cu 0.10549(2) 0.48119(4) 0.55213(2) 0.01485(8) Uani 1 1 d . .
Cu3 Cu 0.84446(2) 0.40050(4) 0.24902(2) 0.01169(8) Uani 1 1 d . .
Cu4 Cu 0.65623(2) 0.14045(4) 0.23842(2) 0.01241(8) Uani 1 1 d . .
S1 S 0.53850(3) 1.31736(9) 0.41850(2) 0.02055(16) Uani 1 1 d . .
S2 S -0.02678(3) 0.83613(10) 0.57131(3) 0.02760(18) Uani 1 1 d . .
S3 S 0.64703(3) 0.37154(8) 0.19364(2) 0.01476(14) Uani 1 1 d . .
S4 S 0.85310(3) 0.17175(8) 0.29421(2) 0.01478(14) Uani 1 1 d . .
P1 P 0.30689(3) 0.88601(8) 0.48891(2) 0.01074(14) Uani 1 1 d . .
P2 P 0.20212(3) 0.40247(8) 0.51427(2) 0.01121(14) Uani 1 1 d . .
P3 P 0.89843(3) 0.69973(8) 0.21148(2) 0.00836(13) Uani 1 1 d . .
P4 P 0.60266(3) -0.15358(8) 0.27798(2) 0.00928(13) Uani 1 1 d . .
O1 O 0.26297(7) 0.8000(2) 0.50095(6) 0.0156(4) Uani 1 1 d . .
O2 O 0.24733(7) 0.3563(2) 0.49708(6) 0.0174(4) Uani 1 1 d . .
O3 O 0.92883(7) 0.8289(2) 0.19687(6) 0.0135(4) Uani 1 1 d . .
O4 O 0.57223(7) -0.2797(2) 0.29354(6) 0.0152(4) Uani 1 1 d . .
N1 N 0.45616(9) 1.1573(3) 0.44302(7) 0.0146(5) Uani 1 1 d . .
N2 N 0.38440(9) 1.1265(3) 0.51931(7) 0.0126(5) Uani 1 1 d . .
N3 N 0.40250(9) 0.8237(3) 0.47262(7) 0.0117(5) Uani 1 1 d . .
N4 N 0.31505(9) 1.0878(3) 0.42677(7) 0.0142(5) Uani 1 1 d . .
N5 N 0.10442(9) 0.5686(3) 0.49258(7) 0.0138(5) Uani 1 1 d . .
N6 N 0.12394(9) 0.2492(3) 0.54278(7) 0.0129(5) Uani 1 1 d . .
N7 N 0.18966(9) 0.5561(3) 0.58259(7) 0.0130(5) Uani 1 1 d . .
N8 N 0.05006(9) 0.5937(3) 0.56903(7) 0.0175(5) Uani 1 1 d . .
N9 N 0.89223(8) 0.5825(3) 0.28607(7) 0.0108(4) Uani 1 1 d . .
N10 N 0.89687(8) 0.3692(2) 0.21390(6) 0.0093(4) Uani 1 1 d . .
N11 N 0.80252(9) 0.6271(3) 0.15015(7) 0.0129(5) Uani 1 1 d . .
N12 N 0.76404(9) 0.4271(3) 0.22148(7) 0.0132(5) Uani 1 1 d . .
N13 N 0.73657(9) 0.1083(3) 0.26452(7) 0.0142(5) Uani 1 1 d . .
N14 N 0.60756(8) 0.1770(2) 0.27653(7) 0.0095(4) Uani 1 1 d . .
N15 N 0.60479(8) -0.0372(3) 0.20239(7) 0.0122(5) Uani 1 1 d . .
N16 N 0.70225(9) -0.0886(3) 0.33653(7) 0.0128(5) Uani 1 1 d . .
C1 C 0.49045(11) 1.2213(3) 0.43248(8) 0.0137(6) Uani 1 1 d . .
C2 C 0.34696(10) 1.0296(3) 0.52888(8) 0.0113(5) Uani 1 1 d . .
C3 C 0.35720(11) 0.7515(3) 0.47799(8) 0.0113(5) Uani 1 1 d . .
C4 C 0.44136(11) 0.7280(3) 0.46569(8) 0.0142(6) Uani 1 1 d . .
H4 H 0.4742 0.7750 0.4641 0.017 Uiso 1 1 calc R U
C5 C 0.43490(12) 0.5628(3) 0.46082(9) 0.0184(6) Uani 1 1 d . .
H3 H 0.4621 0.5003 0.4548 0.022 Uiso 1 1 calc R U
C6 C 0.38707(11) 0.4910(3) 0.46502(8) 0.0173(6) Uani 1 1 d . .
H2 H 0.3814 0.3799 0.4611 0.021 Uiso 1 1 calc R U
C7 C 0.34793(11) 0.5861(3) 0.47505(8) 0.0137(6) Uani 1 1 d . .
H1 H 0.3166 0.5406 0.4796 0.016 Uiso 1 1 calc R U
C8 C 0.27823(11) 1.0065(3) 0.44111(8) 0.0116(5) Uani 1 1 d . .
C9 C 0.29329(12) 1.1781(3) 0.39159(8) 0.0167(6) Uani 1 1 d . .
H5 H 0.3179 1.2348 0.3812 0.020 Uiso 1 1 calc R U
C10 C 0.23593(13) 1.1906(4) 0.37014(9) 0.0247(7) Uani 1 1 d . .
H6 H 0.2224 1.2548 0.3460 0.030 Uiso 1 1 calc R U
C11 C 0.19906(13) 1.1059(4) 0.38529(10) 0.0278(7) Uani 1 1 d . .
H8 H 0.1604 1.1123 0.3715 0.033 Uiso 1 1 calc R U
C12 C 0.22067(11) 1.0116(4) 0.42123(9) 0.0189(6) Uani 1 1 d . .
H7 H 0.1968 0.9526 0.4318 0.023 Uiso 1 1 calc R U
C13 C 0.33600(11) 1.0398(3) 0.56686(8) 0.0158(6) Uani 1 1 d . .
H12 H 0.3107 0.9693 0.5727 0.019 Uiso 1 1 calc R U
C14 C 0.36364(11) 1.1575(4) 0.59598(9) 0.0204(6) Uani 1 1 d . .
H11 H 0.3572 1.1674 0.6217 0.024 Uiso 1 1 calc R U
C15 C 0.40075(11) 1.2593(4) 0.58610(9) 0.0194(6) Uani 1 1 d . .
H10 H 0.4192 1.3405 0.6049 0.023 Uiso 1 1 calc R U
C16 C 0.41026(11) 1.2395(3) 0.54806(9) 0.0157(6) Uani 1 1 d . .
H9 H 0.4359 1.3080 0.5420 0.019 Uiso 1 1 calc R U
C17 C 0.06540(11) 0.6697(3) 0.46822(9) 0.0175(6) Uani 1 1 d . .
H24 H 0.0350 0.6978 0.4768 0.021 Uiso 1 1 calc R U
C18 C 0.06851(12) 0.7338(3) 0.43098(9) 0.0222(7) Uani 1 1 d . .
H23 H 0.0415 0.8077 0.4156 0.027 Uiso 1 1 calc R U
C19 C 0.11186(12) 0.6880(4) 0.41653(9) 0.0219(7) Uani 1 1 d . .
H22 H 0.1138 0.7278 0.3910 0.026 Uiso 1 1 calc R U
C20 C 0.15237(11) 0.5816(3) 0.44088(8) 0.0176(6) Uani 1 1 d . .
H21 H 0.1820 0.5476 0.4321 0.021 Uiso 1 1 calc R U
C21 C 0.14739(11) 0.5276(3) 0.47874(8) 0.0124(5) Uani 1 1 d . .
C22 C 0.16632(10) 0.2274(3) 0.52670(8) 0.0114(5) Uani 1 1 d . .
C23 C 0.09932(12) 0.1150(3) 0.55100(9) 0.0171(6) Uani 1 1 d . .
H16 H 0.0692 0.1266 0.5611 0.021 Uiso 1 1 calc R U
C24 C 0.11653(12) -0.0401(3) 0.54517(9) 0.0191(6) Uani 1 1 d . .
H13 H 0.0987 -0.1298 0.5518 0.023 Uiso 1 1 calc R U
C25 C 0.16027(12) -0.0602(3) 0.52946(9) 0.0187(6) Uani 1 1 d . .
H14 H 0.1728 -0.1631 0.5255 0.022 Uiso 1 1 calc R U
C26 C 0.18510(11) 0.0770(3) 0.51964(8) 0.0147(6) Uani 1 1 d . .
H15 H 0.2142 0.0676 0.5084 0.018 Uiso 1 1 calc R U
C27 C 0.22763(11) 0.5163(3) 0.56340(8) 0.0119(5) Uani 1 1 d . .
C28 C 0.20849(12) 0.6418(3) 0.61888(9) 0.0172(6) Uani 1 1 d . .
H20 H 0.1830 0.6709 0.6324 0.021 Uiso 1 1 calc R U
C29 C 0.26411(12) 0.6885(3) 0.63688(9) 0.0209(6) Uani 1 1 d . .
H19 H 0.2756 0.7465 0.6622 0.025 Uiso 1 1 calc R U
C30 C 0.30248(12) 0.6481(4) 0.61693(9) 0.0224(7) Uani 1 1 d . .
H18 H 0.3400 0.6796 0.6283 0.027 Uiso 1 1 calc R U
C31 C 0.28387(11) 0.5596(3) 0.57954(9) 0.0174(6) Uani 1 1 d . .
H17 H 0.3088 0.5298 0.5656 0.021 Uiso 1 1 calc R U
C32 C 0.01810(11) 0.6932(3) 0.57026(8) 0.0162(6) Uani 1 1 d . .
C33 C 0.90538(10) 0.5827(3) 0.32830(8) 0.0115(5) Uani 1 1 d . .
H25 H 0.8940 0.4956 0.3412 0.014 Uiso 1 1 calc R U
C34 C 0.93534(10) 0.7072(3) 0.35368(8) 0.0143(6) Uani 1 1 d . .
H36 H 0.9439 0.7027 0.3830 0.017 Uiso 1 1 calc R U
C35 C 0.95243(11) 0.8379(3) 0.33530(8) 0.0150(6) Uani 1 1 d . .
H26 H 0.9710 0.9251 0.3517 0.018 Uiso 1 1 calc R U
C36 C 0.94125(10) 0.8360(3) 0.29162(8) 0.0110(5) Uani 1 1 d . .
H27 H 0.9535 0.9201 0.2783 0.013 Uiso 1 1 calc R U
C37 C 0.91170(10) 0.7074(3) 0.26841(8) 0.0089(5) Uani 1 1 d . .
C38 C 0.92020(10) 0.4984(3) 0.20128(8) 0.0089(5) Uani 1 1 d . .
C39 C 0.91426(10) 0.2220(3) 0.20649(8) 0.0122(5) Uani 1 1 d . .
H31 H 0.8989 0.1316 0.2152 0.015 Uiso 1 1 calc R U
C40 C 0.95394(10) 0.1977(3) 0.18654(8) 0.0138(6) Uani 1 1 d . .
H28 H 0.9644 0.0934 0.1816 0.017 Uiso 1 1 calc R U
C41 C 0.97778(11) 0.3309(3) 0.17403(9) 0.0159(6) Uani 1 1 d . .
H29 H 1.0047 0.3181 0.1607 0.019 Uiso 1 1 calc R U
C42 C 0.96058(10) 0.4847(3) 0.18177(8) 0.0124(5) Uani 1 1 d . .
H30 H 0.9760 0.5768 0.1739 0.015 Uiso 1 1 calc R U
C43 C 0.82288(10) 0.7102(3) 0.18672(8) 0.0103(5) Uani 1 1 d . .
C44 C 0.74735(11) 0.6415(3) 0.12953(9) 0.0188(6) Uani 1 1 d . .
H35 H 0.7320 0.5833 0.1045 0.023 Uiso 1 1 calc R U
C45 C 0.71162(11) 0.7378(4) 0.14311(9) 0.0198(6) Uani 1 1 d . .
H34 H 0.6734 0.7432 0.1276 0.024 Uiso 1 1 calc R U
C46 C 0.73350(11) 0.8252(3) 0.17994(9) 0.0195(6) Uani 1 1 d . .
H33 H 0.7105 0.8924 0.1895 0.023 Uiso 1 1 calc R U
C47 C 0.79047(11) 0.8112(3) 0.20261(9) 0.0140(6) Uani 1 1 d . .
H32 H 0.8066 0.8680 0.2278 0.017 Uiso 1 1 calc R U
C48 C 0.71600(11) 0.4049(3) 0.20992(8) 0.0118(5) Uani 1 1 d . .
C49 C 0.78452(11) 0.1328(3) 0.27705(8) 0.0109(5) Uani 1 1 d . .
C50 C 0.58318(10) 0.0495(3) 0.28885(8) 0.0085(5) Uani 1 1 d . .
C51 C 0.58659(10) -0.1621(3) 0.22082(8) 0.0117(5) Uani 1 1 d . .
C52 C 0.58889(11) -0.0365(4) 0.15984(9) 0.0174(6) Uani 1 1 d . .
H37 H 0.5995 0.0504 0.1464 0.021 Uiso 1 1 calc R U
C53 C 0.55741(11) -0.1599(4) 0.13523(9) 0.0224(7) Uani 1 1 d . .
H38 H 0.5468 -0.1546 0.1058 0.027 Uiso 1 1 calc R U
C54 C 0.54187(11) -0.2906(4) 0.15439(9) 0.0220(7) Uani 1 1 d . .
H39 H 0.5225 -0.3774 0.1383 0.026 Uiso 1 1 calc R U
C55 C 0.55561(10) -0.2905(3) 0.19825(9) 0.0156(6) Uani 1 1 d . .
H40 H 0.5442 -0.3746 0.2121 0.019 Uiso 1 1 calc R U
C56 C 0.67848(10) -0.1720(3) 0.30045(8) 0.0094(5) Uani 1 1 d . .
C57 C 0.75696(11) -0.1146(3) 0.35631(9) 0.0173(6) Uani 1 1 d . .
H41 H 0.7746 -0.0576 0.3812 0.021 Uiso 1 1 calc R U
C58 C 0.78900(11) -0.2216(4) 0.34190(9) 0.0189(6) Uani 1 1 d . .
H44 H 0.8271 -0.2361 0.3570 0.023 Uiso 1 1 calc R U
C59 C 0.76380(11) -0.3063(3) 0.30495(9) 0.0192(6) Uani 1 1 d . .
H43 H 0.7844 -0.3789 0.2946 0.023 Uiso 1 1 calc R U
C60 C 0.70722(11) -0.2810(3) 0.28357(8) 0.0140(6) Uani 1 1 d . .
H42 H 0.6888 -0.3357 0.2584 0.017 Uiso 1 1 calc R U
C61 C 0.54244(10) 0.0654(3) 0.30809(8) 0.0112(5) Uani 1 1 d . .
H48 H 0.5271 -0.0255 0.3165 0.013 Uiso 1 1 calc R U
C62 C 0.52500(11) 0.2203(3) 0.31450(8) 0.0146(6) Uani 1 1 d . .
H45 H 0.4969 0.2352 0.3266 0.017 Uiso 1 1 calc R U
C63 C 0.55037(11) 0.3516(3) 0.30257(8) 0.0142(6) Uani 1 1 d . .
H46 H 0.5403 0.4566 0.3073 0.017 Uiso 1 1 calc R U
C64 C 0.59087(10) 0.3253(3) 0.28354(8) 0.0118(5) Uani 1 1 d . .
H47 H 0.6072 0.4146 0.2753 0.014 Uiso 1 1 calc R U

loop_
_atom_site_aniso_label
_atom_site_aniso_U_11
_atom_site_aniso_U_22
_atom_site_aniso_U_33
_atom_site_aniso_U_23
_atom_site_aniso_U_13
_atom_site_aniso_U_12
Cu1 0.01573(16) 0.01168(16) 0.01691(17) 0.00016(14) 0.00886(14) -0.00146(13)
Cu2 0.01689(17) 0.01292(17) 0.01701(18) -0.00151(14) 0.00865(14) 0.00189(13)
Cu3 0.00960(15) 0.01191(16) 0.01477(17) -0.00180(13) 0.00567(13) -0.00304(12)
Cu4 0.00979(15) 0.01404(17) 0.01481(17) -0.00087(13) 0.00598(13) -0.00272(12)
S1 0.0198(4) 0.0263(4) 0.0187(4) 0.0016(3) 0.0107(3) -0.0056(3)
S2 0.0278(4) 0.0275(4) 0.0268(4) -0.0024(3) 0.0082(3) 0.0130(3)
S3 0.0092(3) 0.0168(3) 0.0182(3) 0.0039(3) 0.0045(3) 0.0003(3)
S4 0.0098(3) 0.0149(3) 0.0192(4) 0.0035(3) 0.0042(3) -0.0005(3)
P1 0.0112(3) 0.0093(3) 0.0123(3) 0.0014(3) 0.0048(3) 0.0003(3)
P2 0.0132(3) 0.0093(3) 0.0120(3) -0.0007(3) 0.0053(3) 0.0000(3)
P3 0.0082(3) 0.0071(3) 0.0102(3) -0.0008(3) 0.0036(3) 0.0001(2)
P4 0.0080(3) 0.0077(3) 0.0126(3) -0.0012(3) 0.0039(3) -0.0007(2)
O1 0.0151(9) 0.0148(10) 0.0188(10) 0.0043(8) 0.0082(8) 0.0005(8)
O2 0.0169(10) 0.0179(10) 0.0209(11) -0.0012(8) 0.0110(8) -0.0004(8)
O3 0.0144(9) 0.0088(9) 0.0192(10) 0.0004(8) 0.0082(8) -0.0022(7)
O4 0.0137(9) 0.0100(9) 0.0240(11) 0.0004(8) 0.0090(8) -0.0019(7)
N1 0.0168(12) 0.0140(12) 0.0141(12) -0.0021(10) 0.0065(10) -0.0013(9)
N2 0.0130(11) 0.0114(11) 0.0134(11) -0.0004(9) 0.0043(9) -0.0002(9)
N3 0.0124(11) 0.0123(11) 0.0101(11) 0.0022(9) 0.0036(9) 0.0003(9)
N4 0.0187(12) 0.0109(11) 0.0132(11) -0.0006(9) 0.0054(9) 0.0009(9)
N5 0.0110(11) 0.0120(11) 0.0158(12) -0.0011(9) 0.0010(9) -0.0011(9)
N6 0.0152(11) 0.0127(11) 0.0118(11) -0.0004(9) 0.0057(9) -0.0004(9)
N7 0.0188(11) 0.0074(11) 0.0123(11) 0.0011(9) 0.0043(9) 0.0009(9)
N8 0.0189(12) 0.0153(12) 0.0218(13) -0.0023(10) 0.0114(10) 0.0004(10)
N9 0.0074(10) 0.0117(11) 0.0141(11) -0.0012(9) 0.0048(9) 0.0002(8)
N10 0.0089(10) 0.0086(10) 0.0096(11) -0.0007(8) 0.0018(8) -0.0008(8)
N11 0.0116(11) 0.0146(11) 0.0111(11) 0.0017(9) 0.0016(9) 0.0009(9)
N12 0.0142(12) 0.0119(11) 0.0151(12) 0.0021(9) 0.0068(9) -0.0014(9)
N13 0.0136(12) 0.0125(12) 0.0179(12) 0.0038(10) 0.0072(9) -0.0006(9)
N14 0.0077(10) 0.0094(11) 0.0104(11) -0.0006(9) 0.0014(8) -0.0015(8)
N15 0.0083(10) 0.0169(12) 0.0122(11) -0.0034(9) 0.0047(9) 0.0009(9)
N16 0.0129(11) 0.0136(11) 0.0125(11) 0.0005(9) 0.0051(9) 0.0005(9)
C1 0.0177(14) 0.0132(13) 0.0102(13) -0.0041(11) 0.0043(11) 0.0010(11)
C2 0.0123(12) 0.0099(12) 0.0117(13) 0.0035(10) 0.0037(10) 0.0026(10)
C3 0.0144(13) 0.0110(13) 0.0066(12) 0.0028(10) 0.0010(10) 0.0023(10)
C4 0.0152(13) 0.0193(14) 0.0078(13) 0.0007(11) 0.0036(10) 0.0024(11)
C5 0.0213(14) 0.0189(15) 0.0150(14) -0.0007(12) 0.0059(11) 0.0072(12)
C6 0.0238(15) 0.0100(13) 0.0138(14) -0.0010(11) 0.0003(12) 0.0020(11)
C7 0.0151(13) 0.0120(13) 0.0114(13) 0.0007(11) 0.0009(11) -0.0019(11)
C8 0.0156(13) 0.0076(12) 0.0118(13) -0.0002(10) 0.0050(11) 0.0006(10)
C9 0.0241(15) 0.0143(14) 0.0127(14) 0.0037(11) 0.0073(12) -0.0015(11)
C10 0.0294(16) 0.0252(16) 0.0152(15) 0.0094(13) 0.0016(13) 0.0038(13)
C11 0.0175(15) 0.0380(19) 0.0218(16) 0.0075(15) -0.0020(12) 0.0025(14)
C12 0.0186(14) 0.0217(15) 0.0161(14) 0.0020(12) 0.0052(12) -0.0025(12)
C13 0.0121(13) 0.0213(15) 0.0138(14) 0.0042(12) 0.0039(11) 0.0019(11)
C14 0.0178(14) 0.0318(17) 0.0114(14) 0.0005(13) 0.0046(11) 0.0042(12)
C15 0.0143(13) 0.0258(16) 0.0155(14) -0.0061(12) 0.0017(11) -0.0002(12)
C16 0.0115(13) 0.0171(14) 0.0180(14) -0.0023(12) 0.0043(11) -0.0017(11)
C17 0.0131(13) 0.0134(14) 0.0212(15) -0.0027(12) -0.0008(11) -0.0010(11)
C18 0.0189(15) 0.0173(15) 0.0196(15) 0.0029(12) -0.0082(12) -0.0034(12)
C19 0.0265(16) 0.0209(15) 0.0118(14) 0.0045(12) -0.0022(12) -0.0101(13)
C20 0.0189(14) 0.0183(14) 0.0136(14) -0.0030(12) 0.0026(11) -0.0088(12)
C21 0.0155(13) 0.0084(12) 0.0113(13) -0.0031(10) 0.0017(10) -0.0054(10)
C22 0.0122(12) 0.0125(13) 0.0079(12) -0.0009(10) 0.0011(10) -0.0007(10)
C23 0.0198(14) 0.0171(14) 0.0168(14) -0.0024(12) 0.0092(12) -0.0040(11)
C24 0.0260(15) 0.0115(14) 0.0196(15) -0.0002(12) 0.0073(12) -0.0069(12)
C25 0.0234(15) 0.0094(13) 0.0197(15) -0.0021(11) 0.0022(12) 0.0015(11)
C26 0.0152(13) 0.0136(13) 0.0148(14) -0.0033(11) 0.0042(11) 0.0009(11)
C27 0.0167(13) 0.0085(12) 0.0110(13) 0.0036(10) 0.0052(11) 0.0014(10)
C28 0.0268(15) 0.0116(13) 0.0145(14) -0.0015(11) 0.0084(12) 0.0000(12)
C29 0.0298(16) 0.0161(14) 0.0114(14) -0.0026(12) -0.0005(12) -0.0050(12)
C30 0.0202(15) 0.0236(16) 0.0181(15) 0.0024(13) -0.0011(12) -0.0050(12)
C31 0.0173(14) 0.0171(14) 0.0165(14) 0.0020(12) 0.0039(11) 0.0006(11)
C32 0.0185(14) 0.0204(15) 0.0113(13) -0.0014(12) 0.0070(11) -0.0055(12)
C33 0.0064(11) 0.0148(13) 0.0141(13) 0.0014(11) 0.0044(10) 0.0012(10)
C34 0.0097(12) 0.0200(14) 0.0115(13) -0.0031(11) 0.0014(10) 0.0021(11)
C35 0.0118(13) 0.0137(13) 0.0156(14) -0.0065(11) -0.0005(11) 0.0001(10)
C36 0.0082(12) 0.0096(13) 0.0147(13) -0.0002(11) 0.0033(10) 0.0012(10)
C37 0.0055(11) 0.0075(12) 0.0131(13) -0.0007(10) 0.0025(10) 0.0022(9)
C38 0.0062(11) 0.0105(12) 0.0080(12) -0.0002(10) -0.0005(9) -0.0015(10)
C39 0.0142(13) 0.0081(12) 0.0137(13) 0.0000(10) 0.0039(11) -0.0012(10)
C40 0.0134(13) 0.0101(13) 0.0173(14) -0.0039(11) 0.0042(11) 0.0033(10)
C41 0.0154(13) 0.0155(14) 0.0196(15) -0.0049(12) 0.0095(11) -0.0002(11)
C42 0.0127(13) 0.0107(13) 0.0154(13) -0.0006(11) 0.0066(11) -0.0031(10)
C43 0.0117(12) 0.0090(12) 0.0103(13) 0.0027(10) 0.0034(10) 0.0002(10)
C44 0.0164(14) 0.0215(15) 0.0133(14) 0.0028(12) -0.0019(11) -0.0001(12)
C45 0.0094(13) 0.0267(16) 0.0209(15) 0.0095(13) 0.0016(11) 0.0039(12)
C46 0.0158(14) 0.0208(15) 0.0240(16) 0.0042(13) 0.0094(12) 0.0074(12)
C47 0.0136(13) 0.0123(13) 0.0159(14) 0.0002(11) 0.0047(11) 0.0028(11)
C48 0.0170(14) 0.0096(13) 0.0115(13) 0.0031(11) 0.0084(11) 0.0010(10)
C49 0.0159(14) 0.0060(12) 0.0129(13) 0.0038(10) 0.0078(11) 0.0021(10)
C50 0.0075(11) 0.0078(12) 0.0088(12) -0.0027(10) 0.0011(10) -0.0011(9)
C51 0.0065(12) 0.0126(13) 0.0155(13) -0.0022(11) 0.0029(10) 0.0022(10)
C52 0.0135(13) 0.0246(15) 0.0146(14) 0.0004(12) 0.0053(11) 0.0034(12)
C53 0.0177(14) 0.0340(18) 0.0130(14) -0.0098(13) 0.0019(12) 0.0030(13)
C54 0.0135(14) 0.0217(16) 0.0255(16) -0.0143(13) -0.0007(12) 0.0012(12)
C55 0.0100(12) 0.0109(13) 0.0244(15) -0.0038(12) 0.0039(11) 0.0029(10)
C56 0.0097(12) 0.0083(12) 0.0106(13) 0.0022(10) 0.0038(10) -0.0015(10)
C57 0.0156(13) 0.0241(15) 0.0110(13) -0.0016(12) 0.0027(11) -0.0023(12)
C58 0.0114(13) 0.0263(16) 0.0160(14) 0.0004(12) 0.0006(11) 0.0034(12)
C59 0.0180(14) 0.0195(15) 0.0215(15) -0.0006(12) 0.0083(12) 0.0079(12)
C60 0.0138(13) 0.0139(13) 0.0139(13) -0.0009(11) 0.0042(11) -0.0003(11)
C61 0.0101(12) 0.0131(13) 0.0106(13) 0.0014(11) 0.0039(10) -0.0007(10)
C62 0.0113(13) 0.0188(14) 0.0147(14) -0.0072(11) 0.0059(11) 0.0007(11)
C63 0.0145(13) 0.0116(13) 0.0153(14) -0.0023(11) 0.0034(11) 0.0027(10)
C64 0.0133(12) 0.0081(12) 0.0119(13) 0.0023(10) 0.0011(10) -0.0012(10)

loop_
_atom_type_symbol
_atom_type_description
_atom_type_scat_dispersion_real
_atom_type_scat_dispersion_imag
_atom_type_scat_source
C C 0.0033 0.0016 'International Tables Vol C Tables 4.2.6.8 and 6.1.1.4'
H H 0.0000 0.0000 'International Tables Vol C Tables 4.2.6.8 and 6.1.1.4'
N N 0.0061 0.0033 'International Tables Vol C Tables 4.2.6.8 and 6.1.1.4'
O O 0.0106 0.0060 'International Tables Vol C Tables 4.2.6.8 and 6.1.1.4'
P P 0.1023 0.0942 'International Tables Vol C Tables 4.2.6.8 and 6.1.1.4'
S S 0.1246 0.1234 'International Tables Vol C Tables 4.2.6.8 and 6.1.1.4'
Cu Cu 0.3201 1.2651 'International Tables Vol C Tables 4.2.6.8 and 6.1.1.4'

loop_
_geom_angle_atom_site_label_1
_geom_angle_atom_site_label_2
_geom_angle_atom_site_label_3
_geom_angle
N1 Cu1 N3 115.64(9)
N1 Cu1 N2 128.79(9)
N3 Cu1 N2 95.84(9)
N1 Cu1 N4 119.40(9)
N3 Cu1 N4 97.36(8)
N2 Cu1 N4 93.15(8)
N8 Cu2 N6 137.29(9)
N8 Cu2 N5 109.27(9)
N6 Cu2 N5 96.35(9)
N8 Cu2 N7 115.35(9)
N6 Cu2 N7 96.14(8)
N5 Cu2 N7 92.96(8)
N12 Cu3 N10 120.72(9)
N12 Cu3 N9 120.80(9)
N10 Cu3 N9 94.45(8)
N12 Cu3 S4 104.62(7)
N10 Cu3 S4 108.75(6)
N9 Cu3 S4 106.54(6)
N13 Cu4 N14 119.18(9)
N13 Cu4 N15 121.71(9)
N14 Cu4 N15 94.47(8)
N13 Cu4 S3 105.19(7)
N14 Cu4 S3 108.41(6)
N15 Cu4 S3 106.93(6)
C48 S3 Cu4 93.05(9)
C49 S4 Cu3 93.92(9)
O1 P1 C3 113.32(11)
O1 P1 C8 112.82(11)
C3 P1 C8 105.07(12)
O1 P1 C2 113.34(12)
C3 P1 C2 107.05(12)
C8 P1 C2 104.48(12)
O2 P2 C21 113.98(12)
O2 P2 C27 113.34(12)
C21 P2 C27 105.16(12)
O2 P2 C22 112.61(12)
C21 P2 C22 105.98(12)
C27 P2 C22 104.98(12)
O3 P3 C43 113.18(11)
O3 P3 C38 112.02(11)
C43 P3 C38 107.13(11)
O3 P3 C37 112.45(11)
C43 P3 C37 106.14(11)
C38 P3 C37 105.38(11)
O4 P4 C56 113.00(11)
O4 P4 C50 111.90(11)
C56 P4 C50 108.17(11)
O4 P4 C51 112.30(11)
C56 P4 C51 105.63(11)
C50 P4 C51 105.35(12)
C1 N1 Cu1 174.2(2)
C16 N2 C2 116.9(2)
C16 N2 Cu1 127.20(18)
C2 N2 Cu1 115.68(17)
C4 N3 C3 117.4(2)
C4 N3 Cu1 123.43(18)
C3 N3 Cu1 118.00(17)
C9 N4 C8 117.1(2)
C9 N4 Cu1 126.62(19)
C8 N4 Cu1 116.18(17)
C17 N5 C21 117.2(2)
C17 N5 Cu2 124.37(19)
C21 N5 Cu2 118.37(17)
C23 N6 C22 116.7(2)
C23 N6 Cu2 127.33(18)
C22 N6 Cu2 115.98(17)
C28 N7 C27 117.4(2)
C28 N7 Cu2 125.74(19)
C27 N7 Cu2 116.85(17)
C32 N8 Cu2 159.7(2)
C33 N9 C37 117.3(2)
C33 N9 Cu3 121.68(17)
C37 N9 Cu3 121.03(17)
C39 N10 C38 117.1(2)
C39 N10 Cu3 122.01(17)
C38 N10 Cu3 120.48(17)
C44 N11 C43 116.2(2)
C48 N12 Cu3 162.4(2)
C49 N13 Cu4 161.3(2)
C64 N14 C50 117.3(2)
C64 N14 Cu4 121.77(17)
C50 N14 Cu4 119.84(16)
C52 N15 C51 117.2(2)
C52 N15 Cu4 121.62(19)
C51 N15 Cu4 121.18(17)
C57 N16 C56 116.3(2)
N1 C1 S1 177.9(3)
N2 C2 C13 123.1(2)
N2 C2 P1 118.16(19)
C13 C2 P1 118.7(2)
N3 C3 C7 123.8(2)
N3 C3 P1 115.69(19)
C7 C3 P1 120.5(2)
N3 C4 C5 122.8(3)
N3 C4 H4 118.6
C5 C4 H4 118.6
C4 C5 C6 118.9(3)
C4 C5 H3 120.5
C6 C5 H3 120.5
C7 C6 C5 119.4(3)
C7 C6 H2 120.3
C5 C6 H2 120.3
C3 C7 C6 117.4(2)
C3 C7 H1 121.3
C6 C7 H1 121.3
N4 C8 C12 123.2(2)
N4 C8 P1 117.62(18)
C12 C8 P1 119.2(2)
N4 C9 C10 123.0(3)
N4 C9 H5 118.5
C10 C9 H5 118.5
C11 C10 C9 118.9(3)
C11 C10 H6 120.6
C9 C10 H6 120.6
C12 C11 C10 118.9(3)
C12 C11 H8 120.5
C10 C11 H8 120.5
C8 C12 C11 118.9(3)
C8 C12 H7 120.5
C11 C12 H7 120.5
C2 C13 C14 118.6(3)
C2 C13 H12 120.7
C14 C13 H12 120.7
C15 C14 C13 118.8(3)
C15 C14 H11 120.6
C13 C14 H11 120.6
C14 C15 C16 119.2(3)
C14 C15 H10 120.4
C16 C15 H10 120.4
N2 C16 C15 123.4(3)
N2 C16 H9 118.3
C15 C16 H9 118.3
N5 C17 C18 122.6(3)
N5 C17 H24 118.7
C18 C17 H24 118.7
C17 C18 C19 119.8(3)
C17 C18 H23 120.1
C19 C18 H23 120.1
C18 C19 C20 118.7(3)
C18 C19 H22 120.7
C20 C19 H22 120.7
C21 C20 C19 117.9(3)
C21 C20 H21 121.0
C19 C20 H21 121.0
N5 C21 C20 123.8(2)
N5 C21 P2 116.02(19)
C20 C21 P2 120.2(2)
N6 C22 C26 123.1(2)
N6 C22 P2 119.90(19)
C26 C22 P2 116.9(2)
N6 C23 C24 123.2(3)
N6 C23 H16 118.4
C24 C23 H16 118.4
C25 C24 C23 119.4(3)
C25 C24 H13 120.3
C23 C24 H13 120.3
C24 C25 C26 118.2(3)
C24 C25 H14 120.9
C26 C25 H14 120.9
C22 C26 C25 119.3(3)
C22 C26 H15 120.3
C25 C26 H15 120.3
N7 C27 C31 122.9(2)
N7 C27 P2 117.37(19)
C31 C27 P2 119.7(2)
N7 C28 C29 122.8(3)
N7 C28 H20 118.6
C29 C28 H20 118.6
C28 C29 C30 119.4(3)
C28 C29 H19 120.3
C30 C29 H19 120.3
C29 C30 C31 118.6(3)
C29 C30 H18 120.7
C31 C30 H18 120.7
C27 C31 C30 118.9(3)
C27 C31 H17 120.5
C30 C31 H17 120.5
N8 C32 S2 178.9(3)
N9 C33 C34 122.7(2)
N9 C33 H25 118.7
C34 C33 H25 118.7
C35 C34 C33 119.7(3)
C35 C34 H36 120.2
C33 C34 H36 120.2
C34 C35 C36 118.2(2)
C34 C35 H26 120.9
C36 C35 H26 120.9
C37 C36 C35 118.9(2)
C37 C36 H27 120.6
C35 C36 H27 120.6
N9 C37 C36 123.1(2)
N9 C37 P3 117.38(18)
C36 C37 P3 119.5(2)
N10 C38 C42 123.1(2)
N10 C38 P3 118.35(18)
C42 C38 P3 118.52(19)
N10 C39 C40 123.4(2)
N10 C39 H31 118.3
C40 C39 H31 118.3
C41 C40 C39 118.9(2)
C41 C40 H28 120.5
C39 C40 H28 120.5
C40 C41 C42 118.5(2)
C40 C41 H29 120.8
C42 C41 H29 120.8
C38 C42 C41 118.9(2)
C38 C42 H30 120.5
C41 C42 H30 120.5
N11 C43 C47 123.9(2)
N11 C43 P3 114.70(18)
C47 C43 P3 121.03(19)
N11 C44 C45 124.0(3)
N11 C44 H35 118.0
C45 C44 H35 118.0
C46 C45 C44 118.9(2)
C46 C45 H34 120.5
C44 C45 H34 120.5
C45 C46 C47 118.7(3)
C45 C46 H33 120.6
C47 C46 H33 120.6
C46 C47 C43 118.2(2)
C46 C47 H32 120.9
C43 C47 H32 120.9
N12 C48 S3 179.4(3)
N13 C49 S4 178.6(3)
N14 C50 C61 123.3(2)
N14 C50 P4 118.62(18)
C61 C50 P4 118.07(19)
N15 C51 C55 123.4(2)
N15 C51 P4 117.16(19)
C55 C51 P4 119.4(2)
N15 C52 C53 122.5(3)
N15 C52 H37 118.7
C53 C52 H37 118.7
C54 C53 C52 119.8(3)
C54 C53 H38 120.1
C52 C53 H38 120.1
C53 C54 C55 118.7(3)
C53 C54 H39 120.7
C55 C54 H39 120.7
C51 C55 C54 118.3(3)
C51 C55 H40 120.8
C54 C55 H40 120.8
N16 C56 C60 124.1(2)
N16 C56 P4 115.06(18)
C60 C56 P4 120.41(19)
N16 C57 C58 123.7(3)
N16 C57 H41 118.2
C58 C57 H41 118.2
C59 C58 C57 119.1(2)
C59 C58 H44 120.4
C57 C58 H44 120.4
C58 C59 C60 118.5(3)
C58 C59 H43 120.8
C60 C59 H43 120.8
C59 C60 C56 118.4(2)
C59 C60 H42 120.8
C56 C60 H42 120.8
C50 C61 C62 118.6(2)
C50 C61 H48 120.7
C62 C61 H48 120.7
C63 C62 C61 118.5(2)
C63 C62 H45 120.7
C61 C62 H45 120.7
C62 C63 C64 119.3(2)
C62 C63 H46 120.3
C64 C63 H46 120.3
N14 C64 C63 123.0(2)
N14 C64 H47 118.5
C63 C64 H47 118.5

loop_
_geom_bond_atom_site_label_1
_geom_bond_atom_site_label_2
_geom_bond_distance
Cu1 N1 1.909(2)
Cu1 N3 2.055(2)
Cu1 N2 2.066(2)
Cu1 N4 2.093(2)
Cu2 N8 1.909(2)
Cu2 N6 2.019(2)
Cu2 N5 2.106(2)
Cu2 N7 2.115(2)
Cu3 N12 1.937(2)
Cu3 N10 2.050(2)
Cu3 N9 2.061(2)
Cu3 S4 2.3813(7)
Cu4 N13 1.936(2)
Cu4 N14 2.059(2)
Cu4 N15 2.059(2)
Cu4 S3 2.3868(8)
S1 C1 1.637(3)
S2 C32 1.641(3)
S3 C48 1.660(3)
S4 C49 1.659(3)
P1 O1 1.4766(19)
P1 C3 1.809(3)
P1 C8 1.815(3)
P1 C2 1.820(3)
P2 O2 1.4834(19)
P2 C21 1.813(3)
P2 C27 1.813(3)
P2 C22 1.821(3)
P3 O3 1.4850(18)
P3 C43 1.806(2)
P3 C38 1.817(3)
P3 C37 1.819(3)
P4 O4 1.4840(19)
P4 C56 1.810(2)
P4 C50 1.816(3)
P4 C51 1.817(3)
N1 C1 1.161(3)
N2 C16 1.342(3)
N2 C2 1.352(3)
N3 C4 1.335(3)
N3 C3 1.349(3)
N4 C9 1.345(3)
N4 C8 1.353(3)
N5 C17 1.339(3)
N5 C21 1.351(3)
N6 C23 1.341(3)
N6 C22 1.355(3)
N7 C28 1.346(3)
N7 C27 1.355(3)
N8 C32 1.159(3)
N9 C33 1.337(3)
N9 C37 1.357(3)
N10 C39 1.341(3)
N10 C38 1.350(3)
N11 C44 1.335(3)
N11 C43 1.345(3)
N12 C48 1.155(3)
N13 C49 1.156(3)
N14 C64 1.340(3)
N14 C50 1.349(3)
N15 C52 1.342(3)
N15 C51 1.355(3)
N16 C57 1.332(3)
N16 C56 1.344(3)
C2 C13 1.386(4)
C3 C7 1.383(4)
C4 C5 1.376(4)
C4 H4 0.9300
C5 C6 1.389(4)
C5 H3 0.9300
C6 C7 1.384(4)
C6 H2 0.9300
C7 H1 0.9300
C8 C12 1.379(4)
C9 C10 1.386(4)
C9 H5 0.9300
C10 C11 1.384(4)
C10 H6 0.9300
C11 C12 1.381(4)
C11 H8 0.9300
C12 H7 0.9300
C13 C14 1.387(4)
C13 H12 0.9300
C14 C15 1.374(4)
C14 H11 0.9300
C15 C16 1.378(4)
C15 H10 0.9300
C16 H9 0.9300
C17 C18 1.377(4)
C17 H24 0.9300
C18 C19 1.383(4)
C18 H23 0.9300
C19 C20 1.386(4)
C19 H22 0.9300
C20 C21 1.385(4)
C20 H21 0.9300
C22 C26 1.377(4)
C23 C24 1.385(4)
C23 H16 0.9300
C24 C25 1.377(4)
C24 H13 0.9300
C25 C26 1.384(4)
C25 H14 0.9300
C26 H15 0.9300
C27 C31 1.383(4)
C28 C29 1.382(4)
C28 H20 0.9300
C29 C30 1.382(4)
C29 H19 0.9300
C30 C31 1.387(4)
C30 H18 0.9300
C31 H17 0.9300
C33 C34 1.385(4)
C33 H25 0.9300
C34 C35 1.378(4)
C34 H36 0.9300
C35 C36 1.391(4)
C35 H26 0.9300
C36 C37 1.378(3)
C36 H27 0.9300
C38 C42 1.381(3)
C39 C40 1.386(4)
C39 H31 0.9300
C40 C41 1.381(4)
C40 H28 0.9300
C41 C42 1.393(4)
C41 H29 0.9300
C42 H30 0.9300
C43 C47 1.388(4)
C44 C45 1.384(4)
C44 H35 0.9300
C45 C46 1.374(4)
C45 H34 0.9300
C46 C47 1.386(4)
C46 H33 0.9300
C47 H32 0.9300
C50 C61 1.384(3)
C51 C55 1.382(4)
C52 C53 1.381(4)
C52 H37 0.9300
C53 C54 1.375(4)
C53 H38 0.9300
C54 C55 1.389(4)
C54 H39 0.9300
C55 H40 0.9300
C56 C60 1.385(4)
C57 C58 1.385(4)
C57 H41 0.9300
C58 C59 1.376(4)
C58 H44 0.9300
C59 C60 1.380(4)
C59 H43 0.9300
C60 H42 0.9300
C61 C62 1.391(4)
C61 H48 0.9300
C62 C63 1.381(4)
C62 H45 0.9300
C63 C64 1.384(4)
C63 H46 0.9300
C64 H47 0.9300

loop_
_geom_hbond_atom_site_label_D
_geom_hbond_atom_site_label_H
_geom_hbond_atom_site_label_A
_geom_hbond_distance_DH
_geom_hbond_distance_HA
_geom_hbond_distance_DA
_geom_hbond_angle_DHA
_geom_hbond_site_symmetry_A
C63 H46 O4 0.93 2.41 3.124(3) 133.0 1_565
C40 H28 O3 0.93 2.47 3.151(3) 129.7 1_545
C26 H15 O1 0.93 2.58 3.203(3) 125.0 1_545
C18 H23 S2 0.93 3.01 3.695(3) 131.4 3_576
C7 H1 O2 0.93 2.52 3.431(3) 165.8 .
C5 H3 S1 0.93 3.00 3.915(3) 169.2 1_545
C63 H46 O4 0.93 2.41 3.124(3) 133.0 1_565
C40 H28 O3 0.93 2.47 3.151(3) 129.7 1_545
C26 H15 O1 0.93 2.58 3.203(3) 125.0 1_545
C18 H23 S2 0.93 3.01 3.695(3) 131.4 3_576
C7 H1 O2 0.93 2.52 3.431(3) 165.8 .
C5 H3 S1 0.93 3.00 3.915(3) 169.2 1_545
C63 H46 O4 0.93 2.41 3.124(3) 133.0 1_565
C40 H28 O3 0.93 2.47 3.151(3) 129.7 1_545
C18 H23 S2 0.93 3.01 3.695(3) 131.4 3_576
C5 H3 S1 0.93 3.00 3.915(3) 169.2 1_545
C5 H3 S1 0.93 3.00 3.915(3) 169.2 1_545
C7 H1 O2 0.93 2.52 3.431(3) 165.8 .
C18 H23 S2 0.93 3.01 3.695(3) 131.4 3_576
C26 H15 O1 0.93 2.58 3.203(3) 125.0 1_545
C40 H28 O3 0.93 2.47 3.151(3) 129.7 1_545
C63 H46 O4 0.93 2.41 3.124(3) 133.0 1_565
C5 H3 S1 0.93 3.00 3.915(3) 169.2 1_545
C7 H1 O2 0.93 2.52 3.431(3) 165.8 .
C18 H23 S2 0.93 3.01 3.695(3) 131.4 3_576
C26 H15 O1 0.93 2.58 3.203(3) 125.0 1_545
C40 H28 O3 0.93 2.47 3.151(3) 129.7 1_545
C63 H46 O4 0.93 2.41 3.124(3) 133.0 1_565

loop_
_geom_torsion_atom_site_label_1
_geom_torsion_atom_site_label_2
_geom_torsion_atom_site_label_3
_geom_torsion_atom_site_label_4
_geom_torsion
C16 N2 C2 C13 -1.9(4)
Cu1 N2 C2 C13 173.2(2)
C16 N2 C2 P1 175.12(19)
Cu1 N2 C2 P1 -9.8(2)
O1 P1 C2 N2 -173.54(18)
C3 P1 C2 N2 60.8(2)
C8 P1 C2 N2 -50.3(2)
O1 P1 C2 C13 3.7(2)
C3 P1 C2 C13 -122.0(2)
C8 P1 C2 C13 126.9(2)
C4 N3 C3 C7 -2.6(4)
Cu1 N3 C3 C7 165.6(2)
C4 N3 C3 P1 178.17(18)
Cu1 N3 C3 P1 -13.6(2)
O1 P1 C3 N3 -171.15(17)
C8 P1 C3 N3 65.2(2)
C2 P1 C3 N3 -45.5(2)
O1 P1 C3 C7 9.6(3)
C8 P1 C3 C7 -114.0(2)
C2 P1 C3 C7 135.3(2)
C3 N3 C4 C5 4.8(4)
Cu1 N3 C4 C5 -162.7(2)
N3 C4 C5 C6 -2.8(4)
C4 C5 C6 C7 -1.7(4)
N3 C3 C7 C6 -1.6(4)
P1 C3 C7 C6 177.59(19)
C5 C6 C7 C3 3.7(4)
C9 N4 C8 C12 0.6(4)
Cu1 N4 C8 C12 177.1(2)
C9 N4 C8 P1 -179.30(19)
Cu1 N4 C8 P1 -2.8(3)
O1 P1 C8 N4 -178.64(19)
C3 P1 C8 N4 -54.7(2)
C2 P1 C8 N4 57.8(2)
O1 P1 C8 C12 1.4(3)
C3 P1 C8 C12 125.4(2)
C2 P1 C8 C12 -122.1(2)
C8 N4 C9 C10 0.1(4)
Cu1 N4 C9 C10 -176.0(2)
N4 C9 C10 C11 -0.4(5)
C9 C10 C11 C12 -0.1(5)
N4 C8 C12 C11 -1.1(4)
P1 C8 C12 C11 178.9(2)
C10 C11 C12 C8 0.7(5)
N2 C2 C13 C14 1.7(4)
P1 C2 C13 C14 -175.3(2)
C2 C13 C14 C15 0.0(4)
C13 C14 C15 C16 -1.3(4)
C2 N2 C16 C15 0.6(4)
Cu1 N2 C16 C15 -173.9(2)
C14 C15 C16 N2 1.0(4)
C21 N5 C17 C18 -1.4(4)
Cu2 N5 C17 C18 174.9(2)
N5 C17 C18 C19 3.0(4)
C17 C18 C19 C20 -2.0(4)
C18 C19 C20 C21 -0.5(4)
C17 N5 C21 C20 -1.3(4)
Cu2 N5 C21 C20 -177.8(2)
C17 N5 C21 P2 175.66(19)
Cu2 N5 C21 P2 -0.9(3)
C19 C20 C21 N5 2.2(4)
C19 C20 C21 P2 -174.6(2)
O2 P2 C21 N5 178.09(18)
C27 P2 C21 N5 -57.2(2)
C22 P2 C21 N5 53.7(2)
O2 P2 C21 C20 -4.9(3)
C27 P2 C21 C20 119.9(2)
C22 P2 C21 C20 -129.3(2)
C23 N6 C22 C26 -1.4(4)
Cu2 N6 C22 C26 178.1(2)
C23 N6 C22 P2 179.70(19)
Cu2 N6 C22 P2 -0.8(3)
O2 P2 C22 N6 179.90(19)
C21 P2 C22 N6 -54.8(2)
C27 P2 C22 N6 56.1(2)
O2 P2 C22 C26 1.0(2)
C21 P2 C22 C26 126.2(2)
C27 P2 C22 C26 -122.8(2)
C22 N6 C23 C24 2.3(4)
Cu2 N6 C23 C24 -177.2(2)
N6 C23 C24 C25 -1.3(4)
C23 C24 C25 C26 -0.6(4)
N6 C22 C26 C25 -0.4(4)
P2 C22 C26 C25 178.5(2)
C24 C25 C26 C22 1.4(4)
C28 N7 C27 C31 0.1(4)
Cu2 N7 C27 C31 179.1(2)
C28 N7 C27 P2 -179.44(19)
Cu2 N7 C27 P2 -0.5(3)
O2 P2 C27 N7 -176.57(18)
C21 P2 C27 N7 58.3(2)
C22 P2 C27 N7 -53.3(2)
O2 P2 C27 C31 3.9(3)
C21 P2 C27 C31 -121.3(2)
C22 P2 C27 C31 127.2(2)
C27 N7 C28 C29 -0.4(4)
Cu2 N7 C28 C29 -179.3(2)
N7 C28 C29 C30 0.8(4)
C28 C29 C30 C31 -0.9(4)
N7 C27 C31 C30 -0.2(4)
P2 C27 C31 C30 179.3(2)
C29 C30 C31 C27 0.6(4)
C37 N9 C33 C34 3.0(4)
Cu3 N9 C33 C34 -177.10(18)
N9 C33 C34 C35 0.4(4)
C33 C34 C35 C36 -3.2(4)
C34 C35 C36 C37 2.6(4)
C33 N9 C37 C36 -3.6(3)
Cu3 N9 C37 C36 176.51(18)
C33 N9 C37 P3 175.48(17)
Cu3 N9 C37 P3 -4.5(3)
C35 C36 C37 N9 0.8(4)
C35 C36 C37 P3 -178.22(18)
O3 P3 C37 N9 -171.37(17)
C43 P3 C37 N9 64.4(2)
C38 P3 C37 N9 -49.1(2)
O3 P3 C37 C36 7.7(2)
C43 P3 C37 C36 -116.6(2)
C38 P3 C37 C36 130.0(2)
C39 N10 C38 C42 -0.4(4)
Cu3 N10 C38 C42 172.52(19)
C39 N10 C38 P3 -179.12(18)
Cu3 N10 C38 P3 -6.2(3)
O3 P3 C38 N10 178.46(18)
C43 P3 C38 N10 -56.9(2)
C37 P3 C38 N10 55.9(2)
O3 P3 C38 C42 -0.3(2)
C43 P3 C38 C42 124.4(2)
C37 P3 C38 C42 -122.9(2)
C38 N10 C39 C40 -0.6(4)
Cu3 N10 C39 C40 -173.40(19)
N10 C39 C40 C41 1.0(4)
C39 C40 C41 C42 -0.4(4)
N10 C38 C42 C41 0.9(4)
P3 C38 C42 C41 179.6(2)
C40 C41 C42 C38 -0.5(4)
C44 N11 C43 C47 -2.3(4)
C44 N11 C43 P3 -175.46(19)
O3 P3 C43 N11 89.0(2)
C38 P3 C43 N11 -34.9(2)
C37 P3 C43 N11 -147.15(19)
O3 P3 C43 C47 -84.4(2)
C38 P3 C43 C47 151.7(2)
C37 P3 C43 C47 39.4(2)
C43 N11 C44 C45 1.5(4)
N11 C44 C45 C46 0.2(4)
C44 C45 C46 C47 -1.2(4)
C45 C46 C47 C43 0.5(4)
N11 C43 C47 C46 1.3(4)
P3 C43 C47 C46 174.1(2)
C64 N14 C50 C61 0.0(4)
Cu4 N14 C50 C61 -168.50(19)
C64 N14 C50 P4 177.59(18)
Cu4 N14 C50 P4 9.1(3)
O4 P4 C50 N14 179.94(18)
C56 P4 C50 N14 54.8(2)
C51 P4 C50 N14 -57.8(2)
O4 P4 C50 C61 -2.3(2)
C56 P4 C50 C61 -127.4(2)
C51 P4 C50 C61 120.0(2)
C52 N15 C51 C55 3.6(4)
Cu4 N15 C51 C55 -174.95(18)
C52 N15 C51 P4 -174.52(18)
Cu4 N15 C51 P4 6.9(3)
O4 P4 C51 N15 169.71(18)
C56 P4 C51 N15 -66.7(2)
C50 P4 C51 N15 47.7(2)
O4 P4 C51 C55 -8.5(2)
C56 P4 C51 C55 115.1(2)
C50 P4 C51 C55 -130.5(2)
C51 N15 C52 C53 -2.8(4)
Cu4 N15 C52 C53 175.7(2)
N15 C52 C53 C54 -0.8(4)
C52 C53 C54 C55 3.7(4)
N15 C51 C55 C54 -0.8(4)
P4 C51 C55 C54 177.32(19)
C53 C54 C55 C51 -2.9(4)
C57 N16 C56 C60 0.4(4)
C57 N16 C56 P4 172.56(19)
O4 P4 C56 N16 -90.6(2)
C50 P4 C56 N16 33.9(2)
C51 P4 C56 N16 146.29(19)
O4 P4 C56 C60 81.9(2)
C50 P4 C56 C60 -153.6(2)
C51 P4 C56 C60 -41.2(2)
C56 N16 C57 C58 -0.7(4)
N16 C57 C58 C59 0.5(4)
C57 C58 C59 C60 0.0(4)
C58 C59 C60 C56 -0.3(4)
N16 C56 C60 C59 0.1(4)
P4 C56 C60 C59 -171.7(2)
N14 C50 C61 C62 1.0(4)
P4 C50 C61 C62 -176.60(19)
C50 C61 C62 C63 -2.0(4)
C61 C62 C63 C64 1.9(4)
C50 N14 C64 C63 0.0(4)
Cu4 N14 C64 C63 168.22(19)
C62 C63 C64 N14 -1.0(4)
